data_2211073
loop_
_publ_author_name
'Diao, Chun-Hua'
'Chen, Xin'

_publ_section_title
;
 (<i>E</i>)-2-[2-(2,4-Dinitrophenoxy)ethoxy]-3-methoxybenzaldehyde
 2,4-dinitrophenylhydrazone
;
_journal_issue 11
_journal_name_full 'Acta Crystallographica Section E'
_journal_page_first o4896
_journal_page_last o4898
_journal_paper_doi 10.1107/S1600536806040463
_journal_volume 62
_journal_year 2006
_chemical_formula_iupac 'C22 H18 N6 O11'
_chemical_formula_moiety 'C22 H18 N6 O11'
_chemical_formula_sum 'C22 H18 N6 O11'
_chemical_formula_weight 542.42
_chemical_name_systematic
;
(<i>E</i>)-1-{2-[2-(2,4-Dinitrophenoxy)ethoxy]-3-methoxybenzylidene}
-2-(2,4-dinitrophenyl)hydrazone
;
_space_group_IT_number 2
_symmetry_cell_setting triclinic
_symmetry_space_group_name_Hall '-P 1'
_symmetry_space_group_name_H-M 'P -1'
_atom_sites_solution_hydrogens geom
_atom_sites_solution_primary direct
_atom_sites_solution_secondary difmap
_audit_creation_method SHELXL-97
_cell_angle_alpha 68.912(4)
_cell_angle_beta 76.697(4)
_cell_angle_gamma 85.640(4)
_cell_formula_units_Z 2
_cell_length_a 9.447(2)
_cell_length_b 10.286(2)
_cell_length_c 13.357(3)
_cell_measurement_reflns_used 1726
_cell_measurement_temperature 294(2)
_cell_measurement_theta_max 26.25
_cell_measurement_theta_min 2.19
_cell_volume 1178.5(4)
_computing_cell_refinement 'SAINT (Bruker, 1999)'
_computing_data_collection 'SMART (Bruker, 1999)'
_computing_data_reduction SAINT
_computing_molecular_graphics 'SHELXTL (Sheldrick, 1997b)'
_computing_publication_material SHELXTL
_computing_structure_refinement 'SHELXL97 (Sheldrick, 1997a)'
_computing_structure_solution 'SHELXS97 (Sheldrick, 1997a)'
_diffrn_ambient_temperature 294(2)
_diffrn_measured_fraction_theta_full 0.994
_diffrn_measured_fraction_theta_max 0.994
_diffrn_measurement_device_type 'Bruker SMART APEX CCD area-detector'
_diffrn_measurement_method '\f and \w scans'
_diffrn_radiation_monochromator graphite
_diffrn_radiation_source 'fine-focus sealed tube'
_diffrn_radiation_type MoK\a
_diffrn_radiation_wavelength 0.71073
_diffrn_reflns_av_R_equivalents 0.0248
_diffrn_reflns_av_sigmaI/netI 0.0495
_diffrn_reflns_limit_h_max 10
_diffrn_reflns_limit_h_min -11
_diffrn_reflns_limit_k_max 12
_diffrn_reflns_limit_k_min -12
_diffrn_reflns_limit_l_max 15
_diffrn_reflns_limit_l_min -10
_diffrn_reflns_number 6005
_diffrn_reflns_theta_full 25.01
_diffrn_reflns_theta_max 25.01
_diffrn_reflns_theta_min 2.12
_diffrn_standards_number 0
_exptl_absorpt_coefficient_mu 0.125
_exptl_absorpt_correction_T_max 0.988
_exptl_absorpt_correction_T_min 0.947
_exptl_absorpt_correction_type multi-scan
_exptl_absorpt_process_details '(SADABS; Sheldrick, 1996)'
_exptl_crystal_colour red
_exptl_crystal_density_diffrn 1.529
_exptl_crystal_density_method 'not measured'
_exptl_crystal_description block
_exptl_crystal_F_000 560
_exptl_crystal_size_max 0.30
_exptl_crystal_size_mid 0.24
_exptl_crystal_size_min 0.10
_refine_diff_density_max 0.259
_refine_diff_density_min -0.218
_refine_ls_extinction_method none
_refine_ls_goodness_of_fit_ref 1.011
_refine_ls_hydrogen_treatment constr
_refine_ls_matrix_type full
_refine_ls_number_parameters 353
_refine_ls_number_reflns 4130
_refine_ls_number_restraints 0
_refine_ls_restrained_S_all 1.011
_refine_ls_R_factor_all 0.0913
_refine_ls_R_factor_gt 0.0444
_refine_ls_shift/su_max 0.002
_refine_ls_shift/su_mean 0.000
_refine_ls_structure_factor_coef Fsqd
_refine_ls_weighting_details 'calc w=1/[\s^2^(Fo^2^)+(0.0522P)^2^+0.2642P] where P=(Fo^2^+2Fc^2^)/3'
_refine_ls_weighting_scheme calc
_refine_ls_wR_factor_gt 0.1014
_refine_ls_wR_factor_ref 0.1255
_reflns_number_gt 2390
_reflns_number_total 4130
_reflns_threshold_expression I>2\s(I)
_cod_data_source_file is2081.cif
_cod_data_source_block I
_cod_database_code 2211073
_cod_database_fobs_code 2211073

loop_
_symmetry_equiv_pos_as_xyz
'x, y, z'
'-x, -y, -z'

loop_
_atom_site_type_symbol
_atom_site_label
_atom_site_fract_x
_atom_site_fract_y
_atom_site_fract_z
_atom_site_U_iso_or_equiv
_atom_site_adp_type
_atom_site_calc_flag
_atom_site_refinement_flags
_atom_site_occupancy
O O1 1.5581(3) 0.6944(3) -0.44932(17) 0.0922(8) Uani d . 1
O O2 1.4320(2) 0.6485(2) -0.54830(15) 0.0645(6) Uani d . 1
O O3 1.0119(3) 0.3674(3) -0.38263(18) 0.1076(10) Uani d . 1
O O4 0.8994(2) 0.3373(2) -0.21781(16) 0.0675(6) Uani d . 1
O O5 0.79291(19) 0.10550(18) 0.49763(13) 0.0508(5) Uani d . 1
O O6 0.77660(17) 0.12866(16) 0.29331(12) 0.0410(4) Uani d . 1
O O7 0.7101(2) -0.04014(18) 0.17801(13) 0.0532(5) Uani d . 1
O O8 0.8507(3) 0.0990(3) -0.01342(17) 0.1174(11) Uani d . 1
O O9 0.8730(3) 0.0146(2) -0.13945(18) 0.0809(7) Uani d . 1
O O10 0.5004(3) -0.2694(3) -0.1353(2) 0.1031(9) Uani d . 1
O O11 0.3551(3) -0.3846(3) 0.0176(2) 0.1083(10) Uani d . 1
N N1 1.4533(3) 0.6412(2) -0.45891(19) 0.0557(6) Uani d . 1
N N2 1.0061(3) 0.3746(2) -0.29305(19) 0.0541(6) Uani d . 1
N N3 1.0471(2) 0.3549(2) -0.07716(15) 0.0419(5) Uani d . 1
H H3 0.9696 0.3190 -0.0801 0.050 Uiso calc R 1
N N4 1.0743(2) 0.34255(19) 0.02261(16) 0.0394(5) Uani d . 1
N N5 0.8178(3) 0.0166(2) -0.04940(19) 0.0533(6) Uani d . 1
N N6 0.4522(3) -0.2998(3) -0.0364(3) 0.0712(8) Uani d . 1
C C1 1.2647(3) 0.4914(2) -0.1664(2) 0.0392(6) Uani d . 1
H H1 1.2773 0.4881 -0.0985 0.047 Uiso calc R 1
C C2 1.3644(3) 0.5611(2) -0.2584(2) 0.0429(6) Uani d . 1
H H2 1.4430 0.6057 -0.2532 0.051 Uiso calc R 1
C C3 1.3479(3) 0.5653(2) -0.36027(19) 0.0407(6) Uani d . 1
C C4 1.2325(3) 0.5027(2) -0.3700(2) 0.0425(6) Uani d . 1
H H4 1.2225 0.5065 -0.4386 0.051 Uiso calc R 1
C C5 1.1301(3) 0.4333(2) -0.27614(19) 0.0391(6) Uani d . 1
C C6 1.1430(3) 0.4239(2) -0.17036(18) 0.0345(6) Uani d . 1
C C7 0.9805(3) 0.2747(2) 0.10763(18) 0.0375(6) Uani d . 1
H H7 0.8993 0.2365 0.0999 0.045 Uiso calc R 1
C C8 0.9996(3) 0.2569(2) 0.21679(18) 0.0348(6) Uani d . 1
C C9 1.1193(3) 0.3132(3) 0.2324(2) 0.0452(7) Uani d . 1
H H9 1.1908 0.3615 0.1720 0.054 Uiso calc R 1
C C10 1.1319(3) 0.2978(3) 0.3362(2) 0.0515(7) Uani d . 1
H H10 1.2130 0.3340 0.3458 0.062 Uiso calc R 1
C C11 1.0253(3) 0.2288(3) 0.4270(2) 0.0472(7) Uani d . 1
H H11 1.0342 0.2210 0.4968 0.057 Uiso calc R 1
C C12 0.9063(3) 0.1720(2) 0.41464(19) 0.0386(6) Uani d . 1
C C13 0.8952(3) 0.1835(2) 0.30859(19) 0.0346(6) Uani d . 1
C C14 0.8004(3) 0.0877(3) 0.6068(2) 0.0592(8) Uani d . 1
H H14A 0.8880 0.0394 0.6229 0.089 Uiso calc R 1
H H14B 0.7177 0.0344 0.6573 0.089 Uiso calc R 1
H H14C 0.8003 0.1772 0.6140 0.089 Uiso calc R 1
C C15 0.7752(3) -0.0212(3) 0.3329(2) 0.0511(7) Uani d . 1
H H15A 0.7557 -0.0574 0.4126 0.061 Uiso calc R 1
H H15B 0.8695 -0.0550 0.3055 0.061 Uiso calc R 1
C C16 0.6611(3) -0.0702(3) 0.2946(2) 0.0571(8) Uani d . 1
H H16A 0.6449 -0.1696 0.3327 0.069 Uiso calc R 1
H H16B 0.5703 -0.0227 0.3094 0.069 Uiso calc R 1
C C17 0.6416(3) -0.1008(2) 0.12924(19) 0.0395(6) Uani d . 1
C C18 0.5202(3) -0.1886(2) 0.1834(2) 0.0442(7) Uani d . 1
H H18 0.4812 -0.2044 0.2574 0.053 Uiso calc R 1
C C19 0.4579(3) -0.2517(3) 0.1294(2) 0.0479(7) Uani d . 1
H H19 0.3769 -0.3093 0.1664 0.057 Uiso calc R 1
C C20 0.5156(3) -0.2293(3) 0.0208(2) 0.0457(7) Uani d . 1
C C21 0.6336(3) -0.1425(2) -0.0370(2) 0.0440(7) Uani d . 1
H H21 0.6715 -0.1284 -0.1109 0.053 Uiso calc R 1
C C22 0.6943(3) -0.0772(2) 0.0165(2) 0.0397(6) Uani d . 1

loop_
_atom_site_aniso_label
_atom_site_aniso_U_11
_atom_site_aniso_U_22
_atom_site_aniso_U_33
_atom_site_aniso_U_12
_atom_site_aniso_U_13
_atom_site_aniso_U_23
O1 0.0708(16) 0.127(2) 0.0641(15) -0.0549(15) -0.0015(12) -0.0128(14)
O2 0.0747(15) 0.0680(13) 0.0373(12) -0.0084(11) -0.0006(10) -0.0080(10)
O3 0.124(2) 0.162(3) 0.0602(15) -0.0745(19) -0.0022(14) -0.0632(16)
O4 0.0638(14) 0.0847(14) 0.0490(13) -0.0398(12) -0.0090(11) -0.0119(11)
O5 0.0562(12) 0.0686(12) 0.0293(10) -0.0059(10) -0.0085(9) -0.0186(9)
O6 0.0451(11) 0.0448(10) 0.0345(9) -0.0103(8) -0.0114(8) -0.0117(8)
O7 0.0670(13) 0.0615(12) 0.0329(10) -0.0309(10) -0.0040(9) -0.0166(9)
O8 0.171(3) 0.133(2) 0.0496(14) -0.112(2) 0.0060(14) -0.0294(14)
O9 0.0964(18) 0.0789(15) 0.0555(14) -0.0264(13) 0.0236(12) -0.0290(12)
O10 0.109(2) 0.150(2) 0.0818(19) -0.0314(18) -0.0239(16) -0.0701(18)
O11 0.111(2) 0.127(2) 0.110(2) -0.0622(19) -0.0132(16) -0.0642(17)
N1 0.0554(17) 0.0571(15) 0.0432(15) -0.0083(12) -0.0009(12) -0.0084(12)
N2 0.0692(18) 0.0561(14) 0.0417(14) -0.0226(13) -0.0108(13) -0.0190(12)
N3 0.0484(14) 0.0463(12) 0.0299(12) -0.0170(10) -0.0063(10) -0.0099(10)
N4 0.0471(14) 0.0391(11) 0.0322(12) -0.0049(10) -0.0087(10) -0.0117(9)
N5 0.0656(17) 0.0526(14) 0.0378(14) -0.0175(12) -0.0093(12) -0.0091(11)
N6 0.071(2) 0.088(2) 0.076(2) -0.0115(16) -0.0245(16) -0.0459(17)
C1 0.0426(16) 0.0413(14) 0.0352(14) -0.0032(12) -0.0112(12) -0.0129(12)
C2 0.0412(16) 0.0429(15) 0.0433(16) -0.0049(12) -0.0103(12) -0.0120(12)
C3 0.0397(16) 0.0394(14) 0.0354(15) -0.0030(12) 0.0004(11) -0.0087(12)
C4 0.0543(18) 0.0422(14) 0.0320(14) -0.0028(13) -0.0064(12) -0.0154(12)
C5 0.0474(16) 0.0363(13) 0.0376(15) -0.0093(12) -0.0097(12) -0.0155(11)
C6 0.0415(15) 0.0289(12) 0.0326(14) -0.0026(11) -0.0079(11) -0.0099(10)
C7 0.0446(16) 0.0365(13) 0.0328(14) -0.0054(12) -0.0083(12) -0.0128(11)
C8 0.0420(15) 0.0334(13) 0.0318(13) -0.0004(11) -0.0102(11) -0.0133(11)
C9 0.0427(16) 0.0488(15) 0.0457(16) -0.0081(13) -0.0087(12) -0.0174(13)
C10 0.0506(18) 0.0594(17) 0.0541(18) -0.0064(14) -0.0214(14) -0.0238(15)
C11 0.0572(19) 0.0561(16) 0.0378(16) 0.0034(14) -0.0212(14) -0.0218(13)
C12 0.0457(16) 0.0417(14) 0.0327(14) 0.0024(12) -0.0119(12) -0.0165(12)
C13 0.0388(15) 0.0338(13) 0.0367(14) 0.0006(11) -0.0145(11) -0.0151(11)
C14 0.072(2) 0.077(2) 0.0287(15) 0.0076(16) -0.0118(13) -0.0202(14)
C15 0.072(2) 0.0447(16) 0.0339(15) -0.0208(14) -0.0161(13) -0.0041(12)
C16 0.074(2) 0.0631(18) 0.0328(15) -0.0316(16) -0.0075(14) -0.0114(13)
C17 0.0469(16) 0.0367(14) 0.0374(15) -0.0051(12) -0.0113(12) -0.0137(12)
C18 0.0475(17) 0.0458(15) 0.0366(15) -0.0098(13) -0.0058(12) -0.0114(12)
C19 0.0432(17) 0.0471(16) 0.0541(18) -0.0106(13) -0.0099(13) -0.0172(13)
C20 0.0508(18) 0.0465(15) 0.0529(18) 0.0003(14) -0.0221(14) -0.0265(14)
C21 0.0523(17) 0.0456(15) 0.0391(15) 0.0021(13) -0.0165(13) -0.0172(12)
C22 0.0433(16) 0.0364(14) 0.0380(15) -0.0048(12) -0.0091(12) -0.0106(11)

loop_
_atom_type_symbol
_atom_type_description
_atom_type_scat_dispersion_real
_atom_type_scat_dispersion_imag
_atom_type_scat_source
C C 0.0033 0.0016 'International Tables Vol C Tables 4.2.6.8 and 6.1.1.4'
H H 0.0000 0.0000 'International Tables Vol C Tables 4.2.6.8 and 6.1.1.4'
N N 0.0061 0.0033 'International Tables Vol C Tables 4.2.6.8 and 6.1.1.4'
O O 0.0106 0.0060 'International Tables Vol C Tables 4.2.6.8 and 6.1.1.4'

loop_
_geom_angle_atom_site_label_1
_geom_angle_atom_site_label_2
_geom_angle_atom_site_label_3
_geom_angle
C12 O5 C14 117.8(2)
C13 O6 C15 113.12(17)
C17 O7 C16 118.70(18)
O1 N1 O2 123.3(2)
O1 N1 C3 118.7(2)
O2 N1 C3 118.1(2)
O3 N2 O4 122.5(2)
O3 N2 C5 118.4(2)
O4 N2 C5 119.0(2)
C6 N3 N4 119.43(19)
C6 N3 H3 120.3
N4 N3 H3 120.3
C7 N4 N3 116.4(2)
O9 N5 O8 123.5(2)
O9 N5 C22 118.6(2)
O8 N5 C22 117.6(2)
O11 N6 O10 124.5(3)
O11 N6 C20 117.8(3)
O10 N6 C20 117.7(3)
C2 C1 C6 122.3(2)
C2 C1 H1 118.9
C6 C1 H1 118.9
C1 C2 C3 119.5(2)
C1 C2 H2 120.3
C3 C2 H2 120.3
C4 C3 C2 121.3(2)
C4 C3 N1 119.1(2)
C2 C3 N1 119.6(2)
C3 C4 C5 119.0(2)
C3 C4 H4 120.5
C5 C4 H4 120.5
C4 C5 C6 122.0(2)
C4 C5 N2 116.1(2)
C6 C5 N2 121.9(2)
N3 C6 C1 120.5(2)
N3 C6 C5 123.6(2)
C1 C6 C5 116.0(2)
N4 C7 C8 120.3(2)
N4 C7 H7 119.8
C8 C7 H7 119.8
C13 C8 C9 118.7(2)
C13 C8 C7 119.5(2)
C9 C8 C7 121.8(2)
C10 C9 C8 120.3(2)
C10 C9 H9 119.8
C8 C9 H9 119.8
C9 C10 C11 120.7(2)
C9 C10 H10 119.6
C11 C10 H10 119.6
C12 C11 C10 120.5(2)
C12 C11 H11 119.8
C10 C11 H11 119.8
O5 C12 C11 125.5(2)
O5 C12 C13 115.4(2)
C11 C12 C13 119.0(2)
O6 C13 C8 118.8(2)
O6 C13 C12 120.5(2)
C8 C13 C12 120.7(2)
O5 C14 H14A 109.5
O5 C14 H14B 109.5
H14A C14 H14B 109.5
O5 C14 H14C 109.5
H14A C14 H14C 109.5
H14B C14 H14C 109.5
O6 C15 C16 109.3(2)
O6 C15 H15A 109.8
C16 C15 H15A 109.8
O6 C15 H15B 109.8
C16 C15 H15B 109.8
H15A C15 H15B 108.3
O7 C16 C15 107.8(2)
O7 C16 H16A 110.1
C15 C16 H16A 110.1
O7 C16 H16B 110.1
C15 C16 H16B 110.1
H16A C16 H16B 108.5
O7 C17 C18 124.1(2)
O7 C17 C22 118.7(2)
C18 C17 C22 117.3(2)
C19 C18 C17 121.2(2)
C19 C18 H18 119.4
C17 C18 H18 119.4
C20 C19 C18 119.5(2)
C20 C19 H19 120.2
C18 C19 H19 120.2
C19 C20 C21 121.8(2)
C19 C20 N6 119.8(3)
C21 C20 N6 118.4(3)
C22 C21 C20 118.7(2)
C22 C21 H21 120.7
C20 C21 H21 120.7
C21 C22 C17 121.5(2)
C21 C22 N5 116.5(2)
C17 C22 N5 122.0(2)

loop_
_geom_bond_atom_site_label_1
_geom_bond_atom_site_label_2
_geom_bond_distance
O1 N1 1.220(3)
O2 N1 1.231(3)
O3 N2 1.214(3)
O4 N2 1.220(3)
O5 C12 1.365(3)
O5 C14 1.420(3)
O6 C13 1.379(3)
O6 C15 1.439(3)
O7 C17 1.335(3)
O7 C16 1.441(3)
O8 N5 1.204(3)
O9 N5 1.202(3)
O10 N6 1.224(3)
O11 N6 1.219(3)
N1 C3 1.453(3)
N2 C5 1.455(3)
N3 C6 1.348(3)
N3 N4 1.374(3)
N3 H3 0.8600
N4 C7 1.274(3)
N5 C22 1.468(3)
N6 C20 1.464(3)
C1 C2 1.359(3)
C1 C6 1.407(3)
C1 H1 0.9300
C2 C3 1.390(3)
C2 H2 0.9300
C3 C4 1.361(3)
C4 C5 1.385(3)
C4 H4 0.9300
C5 C6 1.414(3)
C7 C8 1.454(3)
C7 H7 0.9300
C8 C13 1.391(3)
C8 C9 1.398(3)
C9 C10 1.369(3)
C9 H9 0.9300
C10 C11 1.384(4)
C10 H10 0.9300
C11 C12 1.373(3)
C11 H11 0.9300
C12 C13 1.406(3)
C14 H14A 0.9600
C14 H14B 0.9600
C14 H14C 0.9600
C15 C16 1.483(3)
C15 H15A 0.9700
C15 H15B 0.9700
C16 H16A 0.9700
C16 H16B 0.9700
C17 C18 1.399(3)
C17 C22 1.408(3)
C18 C19 1.371(3)
C18 H18 0.9300
C19 C20 1.367(4)
C19 H19 0.9300
C20 C21 1.377(4)
C21 C22 1.373(3)
C21 H21 0.9300

loop_
_geom_hbond_atom_site_label_D
_geom_hbond_atom_site_label_H
_geom_hbond_atom_site_label_A
_geom_hbond_site_symmetry_A
_geom_hbond_distance_DH
_geom_hbond_distance_HA
_geom_hbond_distance_DA
_geom_hbond_angle_DHA
_geom_hbond_publ_flag
N3 H3 O4 . 0.86 2.04 2.646(3) 127 yes
N3 H3 O8 . 0.86 2.38 3.082(4) 140 yes
C18 H18 O2 1_446 0.93 2.44 3.295(3) 153 yes
C2 H2 O10 1_665 0.93 2.53 3.282(3) 139 yes
C11 H11 O3 1_556 0.93 2.54 3.309(3) 140 yes

loop_
_geom_torsion_atom_site_label_1
_geom_torsion_atom_site_label_2
_geom_torsion_atom_site_label_3
_geom_torsion_atom_site_label_4
_geom_torsion
C6 N3 N4 C7 -179.2(2)
C6 C1 C2 C3 -0.8(4)
C1 C2 C3 C4 1.0(4)
C1 C2 C3 N1 179.2(2)
O1 N1 C3 C4 -178.4(3)
O2 N1 C3 C4 1.6(4)
O1 N1 C3 C2 3.4(4)
O2 N1 C3 C2 -176.6(2)
C2 C3 C4 C5 -0.2(4)
N1 C3 C4 C5 -178.4(2)
C3 C4 C5 C6 -0.9(4)
C3 C4 C5 N2 177.2(2)
O3 N2 C5 C4 12.9(4)
O4 N2 C5 C4 -165.5(2)
O3 N2 C5 C6 -169.0(3)
O4 N2 C5 C6 12.6(4)
N4 N3 C6 C1 -4.5(3)
N4 N3 C6 C5 175.1(2)
C2 C1 C6 N3 179.5(2)
C2 C1 C6 C5 -0.2(4)
C4 C5 C6 N3 -178.6(2)
N2 C5 C6 N3 3.4(4)
C4 C5 C6 C1 1.1(3)
N2 C5 C6 C1 -176.9(2)
N3 N4 C7 C8 -179.6(2)
N4 C7 C8 C13 179.4(2)
N4 C7 C8 C9 0.4(4)
C13 C8 C9 C10 -0.9(4)
C7 C8 C9 C10 178.2(2)
C8 C9 C10 C11 -1.3(4)
C9 C10 C11 C12 1.4(4)
C14 O5 C12 C11 -2.9(4)
C14 O5 C12 C13 178.3(2)
C10 C11 C12 O5 -178.0(2)
C10 C11 C12 C13 0.7(4)
C15 O6 C13 C8 112.4(2)
C15 O6 C13 C12 -71.1(3)
C9 C8 C13 O6 179.6(2)
C7 C8 C13 O6 0.5(3)
C9 C8 C13 C12 3.1(4)
C7 C8 C13 C12 -176.1(2)
O5 C12 C13 O6 -0.6(3)
C11 C12 C13 O6 -179.4(2)
O5 C12 C13 C8 175.9(2)
C11 C12 C13 C8 -3.0(4)
C13 O6 C15 C16 -169.4(2)
C17 O7 C16 C15 165.6(2)
O6 C15 C16 O7 71.7(3)
C16 O7 C17 C18 2.6(4)
C16 O7 C17 C22 -176.7(2)
O7 C17 C18 C19 -177.6(2)
C22 C17 C18 C19 1.7(4)
C17 C18 C19 C20 0.4(4)
C18 C19 C20 C21 -1.3(4)
C18 C19 C20 N6 178.1(2)
O11 N6 C20 C19 -5.0(4)
O10 N6 C20 C19 174.9(3)
O11 N6 C20 C21 174.5(3)
O10 N6 C20 C21 -5.6(4)
C19 C20 C21 C22 0.1(4)
N6 C20 C21 C22 -179.4(2)
C20 C21 C22 C17 2.1(4)
C20 C21 C22 N5 -178.7(2)
O7 C17 C22 C21 176.4(2)
C18 C17 C22 C21 -3.0(4)
O7 C17 C22 N5 -2.7(4)
C18 C17 C22 N5 177.9(2)
O9 N5 C22 C21 -11.5(4)
O8 N5 C22 C21 162.8(3)
O9 N5 C22 C17 167.7(3)
O8 N5 C22 C17 -18.1(4)

loop_
_cod_related_entry_id
_cod_related_entry_database
_cod_related_entry_code
1 ChemSpider 21178451
